data_7702880
loop_
_publ_author_name
'Alesso, Giuseppe'
'Cinellu, Maria Agostina'
'Stoccoro, Sergio'
'Zucca, Antonio'
'Minghetti, Giovanni'
'Manassero, Carlo'
'Rizzato, Silvia'
'Swang, Ole'
'Ghosh, Manik Kumer'

_publ_section_title
;
 Gold(III) six-membered N^C^N pincer complexes: synthesis, structure,
 reactivity and theoretical calculations.
;
_journal_issue 42
_journal_name_full 'Dalton transactions (Cambridge, England : 2003)'
_journal_page_first 10293
_journal_page_last 10304
_journal_paper_doi 10.1039/c0dt00705f
_journal_volume 39
_journal_year 2010
_chemical_formula_sum 'C18 H18 Au Cl5 N2'
_chemical_formula_weight 636.56
_space_group_crystal_system orthorhombic
_space_group_IT_number 39
_space_group_name_Hall 'A 2 -2b'
_space_group_name_H-M_alt 'A e m 2'
_audit_creation_date 10-02-16
_audit_creation_method 'from The Personal SDP version 2.1.1'
_cell_angle_alpha 90
_cell_angle_beta 90
_cell_angle_gamma 90
_cell_formula_units_Z 4
_cell_length_a 4.5498(4)
_cell_length_b 26.3130(26)
_cell_length_c 18.0718(18)
_cell_measurement_reflns_used 5941
_cell_measurement_temperature 296
_cell_measurement_theta_max 23
_cell_measurement_theta_min 3
_cell_volume 2163.5(4)
_computing_cell_refinement 'APEX II (Bruker)'
_computing_data_collection 'APEX II (Bruker)'
_computing_data_reduction 'SAINT (Bruker)'
_computing_structure_refinement ' Full-matrix least-squares (The Personal SDP, 1991)'
_computing_structure_solution ' SHELXS-86 (Sheldrick, 1986) as implemented in The Personal SDP'
_diffrn_ambient_temperature 296
_diffrn_measured_fraction_theta_full 0.989
_diffrn_measured_fraction_theta_max 0.968
_diffrn_measurement_device 'APEX II (Bruker)'
_diffrn_measurement_method omega
_diffrn_radiation_detector 'APEX II CCD area detector'
_diffrn_radiation_monochromator graphite
_diffrn_radiation_source 'fine-focus sealed tube'
_diffrn_radiation_type Mo-K\a
_diffrn_radiation_wavelength 0.71073
_diffrn_reflns_limit_h_max 5
_diffrn_reflns_limit_h_min -5
_diffrn_reflns_limit_k_max 31
_diffrn_reflns_limit_k_min -31
_diffrn_reflns_limit_l_max 21
_diffrn_reflns_limit_l_min -21
_diffrn_reflns_reduction_process SAINT
_diffrn_reflns_theta_full 25.00
_diffrn_reflns_theta_max 25.00
_diffrn_reflns_theta_min 3.00
_diffrn_standards_decay_% 0.00
_diffrn_standards_number 174
_exptl_absorpt_coefficient_mu 7.423
_exptl_absorpt_correction_T_max 1.000
_exptl_absorpt_correction_T_min 0.366
_exptl_absorpt_correction_type empirical
_exptl_absorpt_process_details ' SADABS'
_exptl_crystal_colour yellow
_exptl_crystal_density_diffrn 1.954
_exptl_crystal_description plate
_exptl_crystal_F_000 1216
_exptl_crystal_size_max 0.200
_exptl_crystal_size_mid 0.150
_exptl_crystal_size_min 0.050
_refine_diff_density_max 3.567
_refine_diff_density_min -2.272
_refine_ls_goodness_of_fit_all 0.962
_refine_ls_goodness_of_fit_obs 0.962
_refine_ls_hydrogen_treatment noref
_refine_ls_matrix_type full
_refine_ls_number_constraints 22
_refine_ls_number_parameters 90
_refine_ls_number_reflns 2344
_refine_ls_number_restraints 0
_refine_ls_shift/esd_max 0.009
_refine_ls_shift/esd_mean 0.001
_refine_ls_structure_factor_coef Fsqd
_refine_ls_weighting_scheme calc
_cod_data_source_file c0dt00705f.txt
_cod_data_source_block compound_1[AuCl4]Cl
_cod_original_sg_symbol_Hall 'A 2 -2c'
_cod_original_sg_symbol_H-M 'A b m 2'
_cod_database_code 7702880
_diffrn_reflns_number_total 16357
_diffrn_reflns_number_independent 2344
_r_int 0.0673
_total_number_of_frames 2760
_time_per_frame_seconds 25
_frame_width_degrees 0.45
_detector_sample_distance_cm 6.00
_refine_ls_r2_factor_all 0.095
_refine_ls_r2_factor_obs 0.095
_refine_ls_wr2_factor_obs 0.132
_refine_ls_r1_factor_(i>2\s(i)) 0.056
_reflections_with_i>2\s(i) 1377
_refine_diff_density_esd 1.344

loop_
_symmetry_equiv_pos_as_xyz
+x,+y,+z
-x,-y,+z
-x,1/2+y,+z
+x,1/2-y,+z
+x,1/2+y,1/2+z
-x,1/2-y,1/2+z
-x,+y,1/2+z
+x,-y,1/2+z

loop_
_atom_site_aniso_label
_atom_site_aniso_U_11
_atom_site_aniso_U_22
_atom_site_aniso_U_33
_atom_site_aniso_U_12
_atom_site_aniso_U_13
_atom_site_aniso_U_23
_atom_site_aniso_type_symbol
Au 0.0505(3) 0.0525(3) 0.0642(3) 0.0000 -0.0006(9) 0.0000 Au
Cl1 0.084(4) 0.110(5) 0.069(3) 0.0000 -0.019(3) 0.0000 Cl
Cl2 0.086(4) 0.075(4) 0.081(3) 0.0000 -0.032(3) 0.0000 Cl
Cl3 0.403(9) 0.050(2) 0.101(3) -0.005(4) -0.079(6) 0.008(6) Cl
Cl4 0.058(3) 0.076(4) 0.080(4) 0.019(3) 0.0000 0.0000 Cl

loop_
_atom_site_label
_atom_site_fract_x
_atom_site_fract_y
_atom_site_fract_z
_atom_site_occupancy
_atom_site_U_iso_or_equiv
_atom_site_thermal_displace_type
_atom_site_type_symbol
Au -0.0888(1) 0.2500 0.0000 1.00 0.0557(4) Uani Au
Cl1 0.122(1) 0.2500 0.1144(3) 1.00 0.087(2) Uani Cl
Cl2 -0.283(1) 0.2500 -0.1164(3) 1.00 0.081(1) Uani Cl
Cl3 -0.113(2) 0.3352(2) -0.0003(6) 1.00 0.184(3) Uani Cl
Cl4 0.0000 0.5000 0.3275(3) 1.00 0.0722(1) Uani Cl
N1 0.374(3) 0.4108(5) 0.2795(7) 1.00 0.068(3) Uiso N
C1 0.351(3) 0.4602(6) 0.1104(9) 1.00 0.074(5) Uiso C
C2 0.5000 0.5000 0.150(2) 1.00 0.135(9) Uiso C
C5 0.5000 0.5000 -0.006(3) 1.00 0.115(8) Uiso C
C6 0.342(4) 0.4615(8) 0.038(1) 1.00 0.093(6) Uiso C
C7 0.189(6) 0.418(1) 0.158(1) 1.00 0.134(8) Uiso C
C8 0.385(4) 0.3923(7) 0.208(1) 1.00 0.084(5) Uiso C
C9 0.612(4) 0.3429(8) 0.206(1) 1.00 0.096(6) Uiso C
C10 0.737(6) 0.3298(9) 0.263(1) 1.00 0.111(6) Uiso C
C11 0.682(5) 0.3507(8) 0.325(1) 1.00 0.112(7) Uiso C
C12 0.520(4) 0.3882(7) 0.3340(9) 1.00 0.083(5) Uiso C
H1 0.2568 0.4407 0.2901 1.00 0.0744 Uiso H
H2 0.2273 0.4360 0.0125 1.00 0.1025 Uiso H
H3 0.1046 0.3925 0.1250 1.00 0.1476 Uiso H
H4 0.0327 0.4335 0.1867 1.00 0.1476 Uiso H
H5 0.6446 0.3246 0.1600 1.00 0.1058 Uiso H
H6 0.8813 0.3027 0.2607 1.00 0.1224 Uiso H
H7 0.7732 0.3362 0.3689 1.00 0.1237 Uiso H
H8 0.4994 0.4018 0.3836 1.00 0.0914 Uiso H
H9 0.5000 0.5000 0.2031 1.00 0.1485 Uiso H
H10 0.5000 0.5000 -0.0625 1.00 0.1265 Uiso H

loop_
_atom_type_symbol
_atom_type_oxidation_number
_atom_type_number_in_cell
_atom_type_scat_dispersion_real
_atom_type_scat_dispersion_imag
_atom_type_scat_source
Au 0 4 -2.6880 8.7980 'International Tables Vol IV Table 2.2A'
Cl 0 20 0.1320 0.1590 'International Tables Vol IV Table 2.2A'
N 0 8 0.0040 0.0030 'International Tables Vol IV Table 2.2A'
C 0 72 0.0020 0.0020 'International Tables Vol IV Table 2.2A'
H 0 72 0.0000 0.0000 'International Tables Vol IV Table 2.2A'

loop_
_geom_angle_atom_site_label_1
_geom_angle_atom_site_label_2
_geom_angle_atom_site_label_3
_geom_angle
_geom_angle_site_symmetry_1
_geom_angle_site_symmetry_2
_geom_angle_site_symmetry_3
_geom_angle_publ_flag
Cl1 Au Cl2 177.9(2) 1_555 1_555 1_555 yes
Cl1 Au Cl3 91.3(3) 1_555 1_555 1_555 yes
Cl1 Au Cl3 91.3(3) 1_555 1_555 4_555 yes
Cl2 Au Cl3 88.8(3) 1_555 1_555 1_555 yes
Cl2 Au Cl3 88.8(3) 1_555 1_555 4_555 yes
Cl3 Au Cl3 174.3(3) 1_555 1_555 4_555 yes
C8 N1 C12 121.1(14) 1_555 1_555 1_555 yes
C8 N1 H1 119.5 1_555 1_555 1_555 yes
C12 N1 H1 119.5 1_555 1_555 1_555 yes
C2 C1 C6 119.7(20) 1_555 1_555 1_555 yes
C2 C1 C7 117.2(20) 1_555 1_555 1_555 yes
C6 C1 C7 123.0(17) 1_555 1_555 1_555 yes
C1 C2 C1 120.0(29) 1_555 1_555 2_665 yes
C1 C2 H9 120.0 1_555 1_555 1_555 yes
C1 C2 H9 120.0 2_665 1_555 1_555 yes
C6 C5 C6 114.7(38) 1_555 1_555 2_665 yes
C6 C5 H10 122.7 1_555 1_555 1_555 yes
C6 C5 H10 122.7 2_665 1_555 1_555 yes
C1 C6 C5 122.8(24) 1_555 1_555 1_555 yes
C1 C6 H2 118.6 1_555 1_555 1_555 yes
C5 C6 H2 118.6 1_555 1_555 1_555 yes
C1 C7 C8 112.2(19) 1_555 1_555 1_555 yes
C1 C7 H3 108.8 1_555 1_555 1_555 yes
C1 C7 H4 110.0 1_555 1_555 1_555 yes
C8 C7 H3 108.8 1_555 1_555 1_555 yes
C8 C7 H4 108.8 1_555 1_555 1_555 yes
H3 C7 H4 109.5 1_555 1_555 1_555 yes
N1 C8 C7 113.7(17) 1_555 1_555 1_555 yes
N1 C8 C9 109.0(14) 1_555 1_555 1_555 yes
C7 C8 C9 137.1(17) 1_555 1_555 1_555 yes
C8 C9 C10 119.0(19) 1_555 1_555 1_555 yes
C8 C9 H5 120.5 1_555 1_555 1_555 yes
C10 C9 H5 120.5 1_555 1_555 1_555 yes
C9 C10 C11 121.9(24) 1_555 1_555 1_555 yes
C9 C10 H6 119.1 1_555 1_555 1_555 yes
C11 C10 H6 119.1 1_555 1_555 1_555 yes
C10 C11 C12 124.9(22) 1_555 1_555 1_555 yes
C10 C11 H7 117.6 1_555 1_555 1_555 yes
C12 C11 H7 117.6 1_555 1_555 1_555 yes
N1 C12 C11 123.9(18) 1_555 1_555 1_555 yes
N1 C12 H8 118.1 1_555 1_555 1_555 yes
C11 C12 H8 118.1 1_555 1_555 1_555 yes

loop_
_geom_bond_atom_site_label_1
_geom_bond_atom_site_label_2
_geom_bond_distance
_geom_bond_site_symmetry_1
_geom_bond_site_symmetry_2
_geom_bond_publ_flag
Au Cl1 2.279(6) 1_555 1_555 yes
Au Cl1 2.279(6) 1_555 4_555 yes
Au Cl2 2.282(6) 1_555 1_555 yes
Au Cl2 2.282(6) 1_555 4_555 yes
Au Cl3 2.244(4) 1_555 1_555 yes
Au Cl3 2.244(4) 1_555 4_555 yes
N1 C8 1.376(22) 1_555 1_555 yes
N1 C12 1.329(21) 1_555 1_555 yes
N1 H1 0.970 1_555 1_555 yes
C1 C2 1.439(26) 1_555 1_555 yes
C1 C2 1.439(26) 1_555 2_665 yes
C1 C6 1.304(25) 1_555 1_555 yes
C1 C7 1.601(30) 1_555 1_555 yes
C2 H9 0.957 1_555 1_555 yes
C2 H9 0.957 1_555 2_665 yes
C5 C6 1.474(35) 1_555 1_555 yes
C5 C6 1.474(35) 1_555 2_665 yes
C5 H10 1.026 1_555 1_555 yes
C5 H10 1.026 1_555 2_665 yes
C6 H2 0.970 1_555 1_555 yes
C7 C8 1.435(31) 1_555 1_555 yes
C7 H3 0.970 1_555 1_555 yes
C7 H4 0.970 1_555 1_555 yes
C8 C9 1.659(28) 1_555 1_555 yes
C9 C10 1.228(29) 1_555 1_555 yes
C9 H5 0.970 1_555 1_555 yes
C10 C11 1.279(29) 1_555 1_555 yes
C10 H6 0.970 1_555 1_555 yes
C11 C12 1.240(29) 1_555 1_555 yes
C11 H7 0.970 1_555 1_555 yes
C12 H8 0.970 1_555 1_555 yes
